data_1557890
loop_
_publ_author_name
'Zhou, Jia'
'Gao, Ying'
'Chang, Jin-Ling'
'Yu, Heng-Yi'
'Chen, Juan'
'Zhou, Ming'
'Meng, Xiang-Gao'
'Ruan, Han-Li'

_publ_section_title
;
 Resorcylic Acid Lactones from an Ilyonectria sp.
;
_journal_name_full 'Journal of Natural Products'
_journal_paper_doi 10.1021/acs.jnatprod.9b01167
_journal_year 2020
_chemical_absolute_configuration ad
_chemical_formula_moiety 'C20 H23 Cl O6'
_chemical_formula_sum 'C20 H23 Cl O6'
_chemical_formula_weight 394.83
_space_group_crystal_system monoclinic
_space_group_IT_number 5
_space_group_name_Hall 'C 2y'
_space_group_name_H-M_alt 'C 1 2 1'
_atom_sites_solution_hydrogens geom
_atom_sites_solution_primary direct
_audit_creation_date 2019-10-14
_audit_creation_method
; 
Olex2 1.2 
(compiled 2018.05.29 svn.r3508 for OlexSys, GUI svn.r5506) 
;
_cell_angle_alpha 90
_cell_angle_beta 131.699(3)
_cell_angle_gamma 90
_cell_formula_units_Z 16
_cell_length_a 36.0878(7)
_cell_length_b 10.82580(10)
_cell_length_c 26.8601(9)
_cell_measurement_reflns_used 19738
_cell_measurement_temperature 293(2)
_cell_measurement_theta_max 4.393
_cell_measurement_theta_min 73.380
_cell_volume 7835.1(5)
_computing_cell_refinement 'Bruker SAINT'
_computing_data_collection 'Bruker APEX2'
_computing_data_reduction 'Bruker SAINT'
_computing_molecular_graphics 'Olex2 (Dolomanov et al., 2009)'
_computing_publication_material 'Olex2 (Dolomanov et al., 2009)'
_computing_structure_refinement 'XL (Sheldrick, 2008)'
_computing_structure_solution 'XS (Sheldrick, 2008)'
_diffrn_ambient_temperature 293(2)
_diffrn_measured_fraction_theta_full 0.999
_diffrn_measured_fraction_theta_max 0.988
_diffrn_measurement_device_type 'Bruker APEX-II CCD'
_diffrn_measurement_method '\f and \w scans'
_diffrn_radiation_monochromator graphite
_diffrn_radiation_type CuK\a
_diffrn_radiation_wavelength 1.54178
_diffrn_reflns_av_R_equivalents 0.0354
_diffrn_reflns_av_unetI/netI 0.0370
_diffrn_reflns_Laue_measured_fraction_full 0.999
_diffrn_reflns_Laue_measured_fraction_max 0.988
_diffrn_reflns_limit_h_max 44
_diffrn_reflns_limit_h_min -42
_diffrn_reflns_limit_k_max 12
_diffrn_reflns_limit_k_min -13
_diffrn_reflns_limit_l_max 24
_diffrn_reflns_limit_l_min -33
_diffrn_reflns_number 44030
_diffrn_reflns_point_group_measured_fraction_full 0.886
_diffrn_reflns_point_group_measured_fraction_max 0.861
_diffrn_reflns_theta_full 67.679
_diffrn_reflns_theta_max 73.929
_diffrn_reflns_theta_min 3.280
_diffrn_standards_number 0
_exptl_absorpt_coefficient_mu 2.017
_exptl_absorpt_correction_T_max 0.906
_exptl_absorpt_correction_T_min 0.752
_exptl_absorpt_correction_type multi-scan
_exptl_crystal_colour colourless
_exptl_crystal_colour_primary colourless
_exptl_crystal_density_diffrn 1.339
_exptl_crystal_description block
_exptl_crystal_F_000 3328
_exptl_crystal_size_max 0.15
_exptl_crystal_size_mid 0.1
_exptl_crystal_size_min 0.05
_refine_diff_density_max 0.516
_refine_diff_density_min -0.233
_refine_diff_density_rms 0.041
_refine_ls_abs_structure_details
; 
 Flack x determined using 3903 quotients [(I+)-(I-)]/[(I+)+(I-)] 
 (Parsons, Flack and Wagner, Acta Cryst. B69 (2013) 249-259). 
;
_refine_ls_abs_structure_Flack 0.015(6)
_refine_ls_extinction_method none
_refine_ls_goodness_of_fit_ref 1.054
_refine_ls_hydrogen_treatment constr
_refine_ls_matrix_type full
_refine_ls_number_parameters 1018
_refine_ls_number_reflns 13690
_refine_ls_number_restraints 54
_refine_ls_restrained_S_all 1.067
_refine_ls_R_factor_all 0.0567
_refine_ls_R_factor_gt 0.0482
_refine_ls_shift/su_max 0.000
_refine_ls_shift/su_mean 0.000
_refine_ls_structure_factor_coef Fsqd
_refine_ls_weighting_details 'w=1/[\s^2^(Fo^2^)+(0.0856P)^2^+2.3362P] where P=(Fo^2^+2Fc^2^)/3'
_refine_ls_weighting_scheme calc
_refine_ls_wR_factor_gt 0.1380
_refine_ls_wR_factor_ref 0.1452
_reflns_Friedel_coverage 0.651
_reflns_Friedel_fraction_full 0.758
_reflns_Friedel_fraction_max 0.718
_reflns_number_gt 11563
_reflns_number_total 13690
_reflns_threshold_expression 'I > 2\s(I)'
_cod_data_source_file np9b01167_si_004.cif
_cod_data_source_block t
_cod_original_cell_volume 7835.1(4)
_cod_database_code 1557890
_shelx_shelxl_version_number 2014/7
_shelx_space_group_comment
; 
The symmetry employed for this shelxl refinement is uniquely defined 
by the following loop, which should always be used as a source of 
symmetry information in preference to the above space-group names. 
They are only intended as comments. 
;
_shelx_estimated_absorpt_t_max 0.906
_shelx_estimated_absorpt_t_min 0.752
_olex2_refinement_description
; 
1. Fixed Uiso 
 At 1.2 times of: 
  All C(H) groups, All C(H,H) groups 
 At 1.5 times of: 
  All C(H,H,H) groups, All O(H) groups 
2. Restrained distances 
 C2C-C1C 
 1.51 with sigma of 0.01 
 C4C-C3C = C4C-C3D = C3D-C2D = C3C-C2C = C2D-C1D = C2C-C1C 
 1.51 with sigma of 0.01 
 O2C-C2D = O2C-C2C 
 1.42 with sigma of 0.01 
 C1C-C2C \\sim C1D-C2D 
 with sigma of 0.02 
 C2C-C3C \\sim C2D-C3D 
 with sigma of 0.02 
 C2C-O2C \\sim C2D-O2C 
 with sigma of 0.02 
 C3C-C4C \\sim C3D-C4C 
 with sigma of 0.02 
 C1C-C3C \\sim C1D-C3D 
 with sigma of 0.04 
 C1C-O2C \\sim C1D-O2C 
 with sigma of 0.04 
 C2C-C4C \\sim C2D-C4C 
 with sigma of 0.04 
 C3C-O2C \\sim C3D-O2C 
 with sigma of 0.04 
3. Uiso/Uaniso restraints and constraints 
Uanis(O1C) \\sim Ueq, Uanis(C5) \\sim Ueq, Uanis(C6) \\sim Ueq, Uanis(C7) \\sim 
Ueq, Uanis(C8) \\sim Ueq, Uanis(C9) \\sim Ueq: with sigma of 0.01 and sigma for 
terminal atoms of 0.02 
4. Others 
 Sof(H4CA)=Sof(C1D)=Sof(H1DA)=Sof(H1DB)=Sof(H1DC)=Sof(C2D)=Sof(H2D)=Sof(C3D)= 
 Sof(H3DA)=Sof(H3DB)=1-FVAR(1) 
 Sof(H4C)=Sof(C1C)=Sof(H1CA)=Sof(H1CB)=Sof(H1CC)=Sof(C2C)=Sof(H2C)=Sof(C3C)= 
 Sof(H3CA)=Sof(H3CB)=FVAR(1) 
5.a Ternary CH refined with riding coordinates: 
 C2(H2), C10(H10), C2A(H2A), C10A(H10A), C2B(H2B), C10B(H10B), C10C(H10C), 
 C2C(H2C), C2D(H2D) 
5.b Secondary CH2 refined with riding coordinates: 
 C3(H3A,H3B), C6(H6A,H6B), C7(H7A,H7B), C11(H11C,H11D), C13(H13C,H13D), 
 C3A(H3AA,H3AB), C6A(H6AA,H6AB), C7A(H7AA,H7AB), C11A(H11E,H11F), C13A(H13E, 
 H13F), C3B(H3BA,H3BB), C6B(H6BA,H6BB), C7B(H7BA,H7BB), C11B(H11G,H11H), 
 C13B(H13G,H13H), C6C(H6CA,H6CB), C7C(H7CA,H7CB), C11C(H11A,H11B), C13C(H13A, 
 H13B), C3C(H3CA,H3CB), C3D(H3DA,H3DB) 
5.c Aromatic/amide H refined with riding coordinates: 
 C4(H4), C5(H5), C8(H8), C9(H9), C17(H17), C4A(H4A), C5A(H5AA), C8A(H8A), 
 C9A(H9A), C17A(H17A), C4B(H4B), C5B(H5B), C8B(H8B), C9B(H9B), C17B(H17B), 
 C4C(H4C), C4C(H4CA), C5C(H5C), C8C(H8C), C9C(H9C), C17C(H17C) 
5.d Idealised Me refined as rotating group: 
 C1(H1A,H1B,H1C), C1A(H1AA,H1AB,H1AC), C1B(H1BA,H1BB,H1BC), C1C(H1CA,H1CB, 
 H1CC), C1D(H1DA,H1DB,H1DC) 
5.e Idealised tetrahedral OH refined as rotating group: 
 O3(H3), O5(H5A), O6(H6), O3A(H3AC), O5A(H5AB), O6A(H6AC), O3B(H3BC), 
 O5B(H5BA), O6B(H6BC), O3C(H3C), O5C(H5CA), O6C(H6C) 
;
_olex2_submission_special_instructions 'No special instructions were received'

loop_
_space_group_symop_operation_xyz
'x, y, z'
'-x, y, -z'
'x+1/2, y+1/2, z'
'-x+1/2, y+1/2, -z'

loop_
_atom_site_label
_atom_site_type_symbol
_atom_site_fract_x
_atom_site_fract_y
_atom_site_fract_z
_atom_site_U_iso_or_equiv
_atom_site_adp_type
_atom_site_occupancy
_atom_site_site_symmetry_order
_atom_site_calc_flag
_atom_site_refinement_flags_posn
_atom_site_refinement_flags_adp
_atom_site_refinement_flags_occupancy
_atom_site_disorder_assembly
_atom_site_disorder_group
C1 C 0.4693(3) 0.3043(5) 0.6903(3) 0.0884(17) Uani 1 1 d . . . . .
H1A H 0.4583 0.2446 0.7045 0.133 Uiso 1 1 calc GR . . . .
H1B H 0.4886 0.2639 0.6824 0.133 Uiso 1 1 calc GR . . . .
H1C H 0.4410 0.3430 0.6499 0.133 Uiso 1 1 calc GR . . . .
C2 C 0.5002(2) 0.4000(5) 0.7432(3) 0.0750(13) Uani 1 1 d . . . . .
H2 H 0.5272 0.3595 0.7855 0.090 Uiso 1 1 calc R . . . .
C3 C 0.4717(2) 0.4809(6) 0.7528(3) 0.0832(15) Uani 1 1 d . . . . .
H3A H 0.4588 0.4305 0.7681 0.100 Uiso 1 1 calc R . . . .
H3B H 0.4943 0.5408 0.7874 0.100 Uiso 1 1 calc R . . . .
C4 C 0.4299(2) 0.5477(6) 0.6915(4) 0.0908(18) Uani 1 1 d . . . . .
H4 H 0.4384 0.6104 0.6770 0.109 Uiso 1 1 calc R . . . .
C5 C 0.3818(3) 0.5280(9) 0.6551(4) 0.119(3) Uani 1 1 d . U . . .
H5 H 0.3726 0.4626 0.6673 0.143 Uiso 1 1 calc R . . . .
C6 C 0.3417(3) 0.6022(11) 0.5965(4) 0.137(3) Uani 1 1 d . U . . .
H6A H 0.3555 0.6778 0.5953 0.164 Uiso 1 1 calc R . . . .
H6B H 0.3177 0.6245 0.6004 0.164 Uiso 1 1 calc R . . . .
C7 C 0.3154(3) 0.5305(10) 0.5312(4) 0.130(3) Uani 1 1 d . U . . .
H7A H 0.3142 0.4434 0.5387 0.156 Uiso 1 1 calc R . . . .
H7B H 0.2816 0.5599 0.4977 0.156 Uiso 1 1 calc R . . . .
C8 C 0.3422(2) 0.5467(9) 0.5064(4) 0.109(2) Uani 1 1 d . U . . .
H8 H 0.3425 0.6261 0.4935 0.131 Uiso 1 1 calc R . . . .
C9 C 0.36426(18) 0.4654(7) 0.5012(3) 0.0809(15) Uani 1 1 d . U . . .
H9 H 0.3655 0.3869 0.5164 0.097 Uiso 1 1 calc R . . . .
C10 C 0.38860(15) 0.4797(5) 0.4737(2) 0.0595(10) Uani 1 1 d . . . . .
H10 H 0.3844 0.5648 0.4583 0.071 Uiso 1 1 calc R . . . .
C11 C 0.44319(14) 0.4480(5) 0.52308(19) 0.0591(10) Uani 1 1 d . . . . .
H11C H 0.4474 0.3700 0.5441 0.071 Uiso 1 1 calc R . . . .
H11D H 0.4542 0.4362 0.4988 0.071 Uiso 1 1 calc R . . . .
C12 C 0.47634(14) 0.5426(4) 0.57696(18) 0.0508(9) Uani 1 1 d . . . . .
C13 C 0.53051(14) 0.5058(4) 0.62832(18) 0.0541(9) Uani 1 1 d . . . . .
H13C H 0.5335 0.4345 0.6526 0.065 Uiso 1 1 calc R . . . .
H13D H 0.5415 0.4811 0.6053 0.065 Uiso 1 1 calc R . . . .
C14 C 0.56453(14) 0.6059(4) 0.67767(19) 0.0537(9) Uani 1 1 d . . . . .
C15 C 0.58061(15) 0.6957(4) 0.65929(19) 0.0557(10) Uani 1 1 d . . . . .
C16 C 0.61396(15) 0.7887(4) 0.7026(2) 0.0575(10) Uani 1 1 d . . . . .
C17 C 0.63273(16) 0.7904(5) 0.7671(2) 0.0639(11) Uani 1 1 d . . . . .
H17 H 0.6552 0.8513 0.7966 0.077 Uiso 1 1 calc R . . . .
C18 C 0.61792(16) 0.7009(5) 0.7876(2) 0.0640(11) Uani 1 1 d . . . . .
C19 C 0.58264(15) 0.6107(5) 0.74348(19) 0.0578(10) Uani 1 1 d . . . . .
C20 C 0.56501(18) 0.5301(5) 0.7683(2) 0.0652(11) Uani 1 1 d . . . . .
Cl1 Cl 0.55872(4) 0.69943(13) 0.57878(5) 0.0709(3) Uani 1 1 d . . . . .
O1 O 0.58724(17) 0.5189(5) 0.82747(16) 0.1007(14) Uani 1 1 d . . . . .
O2 O 0.52108(12) 0.4765(3) 0.72160(14) 0.0662(8) Uani 1 1 d . . . . .
O3 O 0.36594(11) 0.3965(4) 0.41826(15) 0.0789(11) Uani 1 1 d . . . . .
H3 H 0.3357 0.3986 0.3945 0.118 Uiso 1 1 calc GR . . . .
O4 O 0.46130(12) 0.6412(3) 0.57790(17) 0.0714(9) Uani 1 1 d . . . . .
O5 O 0.62921(12) 0.8790(3) 0.68542(17) 0.0711(9) Uani 1 1 d . . . . .
H5A H 0.6239 0.8585 0.6518 0.107 Uiso 1 1 calc GR . . . .
O6 O 0.63953(14) 0.7061(5) 0.85228(15) 0.0846(11) Uani 1 1 d . . . . .
H6 H 0.6243 0.6616 0.8581 0.127 Uiso 1 1 calc GR . . . .
C1A C 0.2919(3) 0.6610(7) 0.3012(4) 0.109(2) Uani 1 1 d . . . . .
H1AA H 0.3254 0.6778 0.3210 0.163 Uiso 1 1 calc GR . . . .
H1AB H 0.2915 0.6369 0.3353 0.163 Uiso 1 1 calc GR . . . .
H1AC H 0.2720 0.7339 0.2792 0.163 Uiso 1 1 calc GR . . . .
C2A C 0.27106(18) 0.5587(6) 0.2515(3) 0.0726(13) Uani 1 1 d . . . . .
H2A H 0.2933 0.4872 0.2725 0.087 Uiso 1 1 calc R . . . .
C3A C 0.2615(2) 0.5941(6) 0.1902(3) 0.0813(15) Uani 1 1 d . . . . .
H3AA H 0.2914 0.6306 0.2034 0.098 Uiso 1 1 calc R . . . .
H3AB H 0.2358 0.6570 0.1668 0.098 Uiso 1 1 calc R . . . .
C4A C 0.24577(18) 0.4901(6) 0.1432(3) 0.0755(14) Uani 1 1 d . . . . .
H4A H 0.2242 0.4320 0.1374 0.091 Uiso 1 1 calc R . . . .
C5A C 0.25971(18) 0.4737(6) 0.1097(3) 0.0800(15) Uani 1 1 d . . . . .
H5AA H 0.2845 0.5258 0.1200 0.096 Uiso 1 1 calc R . . . .
C6A C 0.2401(2) 0.3806(7) 0.0567(3) 0.0907(19) Uani 1 1 d . . . . .
H6AA H 0.2272 0.3108 0.0636 0.109 Uiso 1 1 calc R . . . .
H6AB H 0.2671 0.3509 0.0601 0.109 Uiso 1 1 calc R . . . .
C7A C 0.19932(18) 0.4323(9) -0.0130(3) 0.096(2) Uani 1 1 d . . . . .
H7AA H 0.2101 0.5106 -0.0172 0.116 Uiso 1 1 calc R . . . .
H7AB H 0.1935 0.3758 -0.0456 0.116 Uiso 1 1 calc R . . . .
C8A C 0.15201(16) 0.4509(6) -0.0274(2) 0.0715(13) Uani 1 1 d . . . . .
H8A H 0.1317 0.3818 -0.0425 0.086 Uiso 1 1 calc R . . . .
C9A C 0.13572(16) 0.5508(5) -0.0215(2) 0.0640(11) Uani 1 1 d . . . . .
H9A H 0.1559 0.6202 -0.0054 0.077 Uiso 1 1 calc R . . . .
C10A C 0.08761(15) 0.5649(4) -0.03800(18) 0.0546(9) Uani 1 1 d . . . . .
H10A H 0.0702 0.4855 -0.0537 0.066 Uiso 1 1 calc R . . . .
C11A C 0.09306(17) 0.6095(4) 0.02072(19) 0.0575(10) Uani 1 1 d . . . . .
H11E H 0.1165 0.6774 0.0424 0.069 Uiso 1 1 calc R . . . .
H11F H 0.0613 0.6412 0.0035 0.069 Uiso 1 1 calc R . . . .
C12A C 0.11028(14) 0.5116(4) 0.07244(18) 0.0494(8) Uani 1 1 d . . . . .
C13A C 0.12000(15) 0.5571(4) 0.13352(18) 0.0522(9) Uani 1 1 d . . . . .
H13E H 0.0928 0.6103 0.1192 0.063 Uiso 1 1 calc R . . . .
H13F H 0.1500 0.6066 0.1602 0.063 Uiso 1 1 calc R . . . .
C14A C 0.12568(13) 0.4549(4) 0.17693(17) 0.0498(8) Uani 1 1 d . . . . .
C15A C 0.08251(14) 0.3954(4) 0.15355(18) 0.0548(10) Uani 1 1 d . . . . .
C16A C 0.08233(16) 0.3038(5) 0.1896(2) 0.0601(11) Uani 1 1 d . . . . .
C17A C 0.12613(17) 0.2738(5) 0.2523(2) 0.0625(11) Uani 1 1 d . . . . .
H17A H 0.1263 0.2144 0.2775 0.075 Uiso 1 1 calc R . . . .
C18A C 0.16929(15) 0.3313(5) 0.2774(2) 0.0628(11) Uani 1 1 d . . . . .
C19A C 0.17081(13) 0.4194(4) 0.23960(17) 0.0515(9) Uani 1 1 d . . . . .
C20A C 0.22033(14) 0.4617(5) 0.26766(19) 0.0565(10) Uani 1 1 d . . . . .
Cl1A Cl 0.02583(4) 0.43632(18) 0.07678(5) 0.0834(4) Uani 1 1 d . . . . .
O1A O 0.25838(11) 0.4322(5) 0.32402(15) 0.0852(11) Uani 1 1 d . . . . .
O2A O 0.22161(11) 0.5238(3) 0.22710(15) 0.0637(8) Uani 1 1 d . . . . .
O3A O 0.05713(12) 0.6563(4) -0.08991(15) 0.0713(9) Uani 1 1 d . . . . .
H3AC H 0.0628 0.6552 -0.1148 0.107 Uiso 1 1 calc GR . . . .
O4A O 0.11469(13) 0.4049(3) 0.06483(15) 0.0632(7) Uani 1 1 d . . . . .
O5A O 0.04136(13) 0.2419(4) 0.16676(18) 0.0836(11) Uani 1 1 d . . . . .
H5AB H 0.0181 0.2624 0.1281 0.125 Uiso 1 1 calc GR . . . .
O6A O 0.21020(13) 0.2971(5) 0.33999(17) 0.0953(14) Uani 1 1 d . . . . .
H6AC H 0.2347 0.3315 0.3502 0.143 Uiso 1 1 calc GR . . . .
C1B C 0.4766(2) -0.1809(7) 0.2147(3) 0.0926(18) Uani 1 1 d . . . . .
H1BA H 0.4908 -0.2226 0.1991 0.139 Uiso 1 1 calc GR . . . .
H1BB H 0.4437 -0.1536 0.1772 0.139 Uiso 1 1 calc GR . . . .
H1BC H 0.4753 -0.2366 0.2413 0.139 Uiso 1 1 calc GR . . . .
C2B C 0.50823(16) -0.0712(5) 0.2562(2) 0.0637(11) Uani 1 1 d . . . . .
H2B H 0.5099 -0.0137 0.2295 0.076 Uiso 1 1 calc R . . . .
C3B C 0.55982(19) -0.1069(5) 0.3185(3) 0.0718(13) Uani 1 1 d . . . . .
H3BA H 0.5574 -0.1575 0.3460 0.086 Uiso 1 1 calc R . . . .
H3BB H 0.5748 -0.1570 0.3059 0.086 Uiso 1 1 calc R . . . .
C4B C 0.59346(17) 0.0007(5) 0.3592(2) 0.0672(11) Uani 1 1 d . . . . .
H4B H 0.5805 0.0639 0.3671 0.081 Uiso 1 1 calc R . . . .
C5B C 0.63884(19) 0.0141(7) 0.3845(3) 0.0849(17) Uani 1 1 d . . . . .
H5B H 0.6517 -0.0450 0.3744 0.102 Uiso 1 1 calc R . . . .
C6B C 0.6720(2) 0.1199(8) 0.4294(3) 0.100(2) Uani 1 1 d . . . . .
H6BA H 0.6518 0.1921 0.4182 0.120 Uiso 1 1 calc R . . . .
H6BB H 0.6942 0.1400 0.4221 0.120 Uiso 1 1 calc R . . . .
C7B C 0.7027(2) 0.0872(9) 0.5034(3) 0.108(3) Uani 1 1 d . . . . .
H7BA H 0.7181 0.0072 0.5125 0.129 Uiso 1 1 calc R . . . .
H7BB H 0.7288 0.1479 0.5310 0.129 Uiso 1 1 calc R . . . .
C8B C 0.67148(18) 0.0841(7) 0.5209(2) 0.0822(16) Uani 1 1 d . . . . .
H8B H 0.6676 0.1578 0.5348 0.099 Uiso 1 1 calc R . . . .
C9B C 0.64870(15) -0.0145(5) 0.5187(2) 0.0661(12) Uani 1 1 d . . . . .
H9B H 0.6526 -0.0888 0.5052 0.079 Uiso 1 1 calc R . . . .
C10B C 0.61737(14) -0.0151(5) 0.53619(19) 0.0566(10) Uani 1 1 d . . . . .
H10B H 0.6175 0.0682 0.5506 0.068 Uiso 1 1 calc R . . . .
C11B C 0.56439(14) -0.0535(5) 0.48087(19) 0.0584(9) Uani 1 1 d . . . . .
H11G H 0.5508 -0.0795 0.5004 0.070 Uiso 1 1 calc R . . . .
H11H H 0.5641 -0.1248 0.4587 0.070 Uiso 1 1 calc R . . . .
C12B C 0.53064(13) 0.0437(4) 0.42894(17) 0.0465(8) Uani 1 1 d . . . . .
C13B C 0.47703(13) 0.0038(4) 0.37407(18) 0.0488(8) Uani 1 1 d . . . . .
H13G H 0.4762 -0.0619 0.3488 0.059 Uiso 1 1 calc R . . . .
H13H H 0.4653 -0.0306 0.3948 0.059 Uiso 1 1 calc R . . . .
C14B C 0.44123(12) 0.1030(4) 0.32594(17) 0.0465(8) Uani 1 1 d . . . . .
C15B C 0.42133(13) 0.1797(4) 0.34447(18) 0.0499(9) Uani 1 1 d . . . . .
C16B C 0.38415(14) 0.2666(5) 0.3013(2) 0.0585(10) Uani 1 1 d . . . . .
C17B C 0.36557(16) 0.2757(6) 0.2373(2) 0.0700(13) Uani 1 1 d . . . . .
H17B H 0.3398 0.3303 0.2075 0.084 Uiso 1 1 calc R . . . .
C18B C 0.38515(15) 0.2039(5) 0.21716(19) 0.0647(12) Uani 1 1 d . . . . .
C19B C 0.42426(14) 0.1183(4) 0.26092(18) 0.0510(9) Uani 1 1 d . . . . .
C20B C 0.44682(15) 0.0611(5) 0.23740(19) 0.0558(10) Uani 1 1 d . . . . .
Cl1B Cl 0.44230(4) 0.17415(13) 0.42411(5) 0.0709(3) Uani 1 1 d . . . . .
O1B O 0.43110(13) 0.0779(4) 0.18092(15) 0.0826(11) Uani 1 1 d . . . . .
O2B O 0.48630(10) -0.0092(3) 0.28032(13) 0.0581(7) Uani 1 1 d . . . . .
O3B O 0.63806(11) -0.0988(4) 0.59074(15) 0.0785(11) Uani 1 1 d . . . . .
H3BC H 0.6683 -0.1016 0.6144 0.118 Uiso 1 1 calc GR . . . .
O4B O 0.54466(11) 0.1459(3) 0.43131(15) 0.0639(8) Uani 1 1 d . . . . .
O5B O 0.36450(13) 0.3408(4) 0.31813(17) 0.0828(11) Uani 1 1 d . . . . .
H5BA H 0.3739 0.3192 0.3542 0.124 Uiso 1 1 calc GR . . . .
O6B O 0.36453(14) 0.2199(5) 0.15341(16) 0.0945(14) Uani 1 1 d . . . . .
H6BC H 0.3819 0.1866 0.1478 0.142 Uiso 1 1 calc GR . . . .
C4C C 0.2346(2) 0.9651(8) 0.1534(3) 0.111(2) Uani 1 1 d D . . . .
H4C H 0.2042 0.9318 0.1358 0.133 Uiso 0.536(10) 1 calc R . P A 1
H4CA H 0.2233 0.8939 0.1590 0.133 Uiso 0.464(10) 1 calc R . P A 2
C5C C 0.2423(2) 0.9687(8) 0.1125(3) 0.100(2) Uani 1 1 d . . . . .
H5C H 0.2667 1.0221 0.1227 0.120 Uiso 1 1 calc R . . . .
C6C C 0.2151(3) 0.8943(9) 0.0512(3) 0.114(3) Uani 1 1 d . . . . .
H6CA H 0.1997 0.8248 0.0543 0.137 Uiso 1 1 calc R . . . .
H6CB H 0.2385 0.8616 0.0481 0.137 Uiso 1 1 calc R . . . .
C7C C 0.1753(3) 0.9665(10) -0.0117(4) 0.132(3) Uani 1 1 d . . . . .
H7CA H 0.1896 1.0436 -0.0105 0.159 Uiso 1 1 calc R . . . .
H7CB H 0.1653 0.9197 -0.0498 0.159 Uiso 1 1 calc R . . . .
C8C C 0.1309(2) 0.9948(8) -0.0220(3) 0.0941(19) Uani 1 1 d . . . . .
H8C H 0.1061 0.9349 -0.0445 0.113 Uiso 1 1 calc R . . . .
C9C C 0.1215(2) 1.0922(6) -0.0040(3) 0.0797(15) Uani 1 1 d . . . . .
H9C H 0.1456 1.1536 0.0178 0.096 Uiso 1 1 calc R . . . .
C10C C 0.07581(18) 1.1158(5) -0.0148(3) 0.0727(13) Uani 1 1 d . . . . .
H10C H 0.0519 1.0503 -0.0439 0.087 Uiso 1 1 calc R . . . .
C11C C 0.0829(2) 1.1175(5) 0.0459(3) 0.0806(15) Uani 1 1 d . . . . .
H11A H 0.0526 1.1492 0.0336 0.097 Uiso 1 1 calc R . . . .
H11B H 0.1090 1.1767 0.0764 0.097 Uiso 1 1 calc R . . . .
C12C C 0.09573(16) 0.9997(5) 0.0838(2) 0.0615(10) Uani 1 1 d . . . . .
C13C C 0.1012(2) 1.0167(5) 0.1443(3) 0.0685(12) Uani 1 1 d . . . . .
H13A H 0.1266 1.0785 0.1729 0.082 Uiso 1 1 calc R . . . .
H13B H 0.0702 1.0490 0.1296 0.082 Uiso 1 1 calc R . . . .
C14C C 0.11448(16) 0.9023(4) 0.1854(2) 0.0569(9) Uani 1 1 d . . . . .
C15C C 0.07573(16) 0.8263(4) 0.1657(2) 0.0563(10) Uani 1 1 d . . . . .
C16C C 0.08213(16) 0.7268(5) 0.2037(2) 0.0573(10) Uani 1 1 d . . . . .
C17C C 0.12911(17) 0.7024(5) 0.2630(2) 0.0664(12) Uani 1 1 d . . . . .
H17C H 0.1339 0.6384 0.2899 0.080 Uiso 1 1 calc R . . . .
C18C C 0.16884(17) 0.7703(6) 0.2832(2) 0.0705(13) Uani 1 1 d . . . . .
C19C C 0.16306(15) 0.8717(5) 0.2448(2) 0.0643(12) Uani 1 1 d . . . . .
C20C C 0.20851(18) 0.9341(6) 0.2683(2) 0.0758(14) Uani 1 1 d . . . . .
Cl1C Cl 0.01552(4) 0.85215(14) 0.09075(6) 0.0787(3) Uani 1 1 d . . . . .
O1C O 0.24928(14) 0.9149(6) 0.32298(19) 0.1109(17) Uani 1 1 d . U . . .
O2C O 0.20330(15) 1.0101(4) 0.2248(2) 0.0905(12) Uani 1 1 d D . . . .
O3C O 0.05364(14) 1.2330(4) -0.04939(19) 0.0859(11) Uani 1 1 d . . . . .
H3C H 0.0716 1.2900 -0.0244 0.129 Uiso 1 1 calc GR . . . .
O4C O 0.10006(16) 0.9016(3) 0.06765(18) 0.0809(10) Uani 1 1 d . . . . .
O5C O 0.04502(12) 0.6536(4) 0.18694(16) 0.0729(9) Uani 1 1 d . . . . .
H5CA H 0.0188 0.6757 0.1509 0.109 Uiso 1 1 calc GR . . . .
O6C O 0.21344(13) 0.7365(6) 0.34142(18) 0.1117(18) Uani 1 1 d . . . . .
H6C H 0.2355 0.7627 0.3429 0.168 Uiso 1 1 calc GR . . . .
C1C C 0.2182(4) 1.2030(9) 0.1905(6) 0.084(3) Uani 0.536(10) 1 d D . P A 1
H1CA H 0.2443 1.2580 0.2039 0.126 Uiso 0.536(10) 1 calc GR . P A 1
H1CB H 0.1962 1.2449 0.1934 0.126 Uiso 0.536(10) 1 calc GR . P A 1
H1CC H 0.2000 1.1768 0.1454 0.126 Uiso 0.536(10) 1 calc GR . P A 1
C2C C 0.2401(4) 1.0924(9) 0.2356(6) 0.076(4) Uani 0.536(10) 1 d D . P A 1
H2C H 0.2625 1.1211 0.2819 0.091 Uiso 0.536(10) 1 calc R . P A 1
C3C C 0.2685(3) 1.0081(9) 0.2270(4) 0.075(3) Uani 0.536(10) 1 d D . P A 1
H3CA H 0.2802 0.9368 0.2560 0.090 Uiso 0.536(10) 1 calc R . P A 1
H3CB H 0.2972 1.0511 0.2394 0.090 Uiso 0.536(10) 1 calc R . P A 1
C1D C 0.2752(6) 1.1506(14) 0.3038(7) 0.102(5) Uani 0.464(10) 1 d D . P A 2
H1DA H 0.2517 1.2169 0.2854 0.153 Uiso 0.464(10) 1 calc GR . P A 2
H1DB H 0.3052 1.1805 0.3154 0.153 Uiso 0.464(10) 1 calc GR . P A 2
H1DC H 0.2826 1.1192 0.3430 0.153 Uiso 0.464(10) 1 calc GR . P A 2
C2D C 0.2536(4) 1.0488(14) 0.2530(5) 0.068(4) Uani 0.464(10) 1 d D . P A 2
H2D H 0.2758 0.9772 0.2740 0.081 Uiso 0.464(10) 1 calc R . P A 2
C3D C 0.2450(4) 1.0845(10) 0.1918(5) 0.086(4) Uani 0.464(10) 1 d D . P A 2
H3DA H 0.2740 1.1257 0.2044 0.103 Uiso 0.464(10) 1 calc R . P A 2
H3DB H 0.2169 1.1403 0.1642 0.103 Uiso 0.464(10) 1 calc R . P A 2

loop_
_atom_site_aniso_label
_atom_site_aniso_U_11
_atom_site_aniso_U_22
_atom_site_aniso_U_33
_atom_site_aniso_U_23
_atom_site_aniso_U_13
_atom_site_aniso_U_12
C1 0.119(5) 0.057(3) 0.105(4) -0.002(3) 0.081(4) -0.002(3)
C2 0.100(4) 0.062(3) 0.070(3) 0.006(2) 0.060(3) -0.004(3)
C3 0.114(4) 0.075(3) 0.091(4) -0.011(3) 0.081(4) -0.019(3)
C4 0.096(4) 0.087(4) 0.126(5) -0.027(4) 0.089(4) -0.016(3)
C5 0.115(5) 0.149(7) 0.143(6) -0.046(5) 0.106(5) -0.023(5)
C6 0.089(4) 0.197(8) 0.134(6) -0.054(6) 0.078(4) 0.009(5)
C7 0.094(4) 0.194(8) 0.128(5) -0.047(5) 0.085(4) -0.011(5)
C8 0.078(3) 0.144(6) 0.109(4) -0.039(4) 0.063(3) -0.006(4)
C9 0.067(3) 0.110(4) 0.077(3) -0.023(3) 0.052(2) -0.016(3)
C10 0.053(2) 0.070(3) 0.052(2) -0.0060(19) 0.0338(18) 0.000(2)
C11 0.052(2) 0.065(3) 0.0503(19) -0.006(2) 0.0300(17) 0.001(2)
C12 0.0485(19) 0.057(2) 0.0442(18) 0.0007(17) 0.0295(16) 0.0034(18)
C13 0.0500(19) 0.060(2) 0.0415(17) -0.0023(17) 0.0258(16) 0.0066(18)
C14 0.0408(18) 0.065(3) 0.0434(18) -0.0011(17) 0.0231(15) 0.0094(18)
C15 0.0447(19) 0.070(3) 0.0453(19) -0.0029(19) 0.0269(17) 0.0035(19)
C16 0.0441(19) 0.066(3) 0.056(2) -0.004(2) 0.0308(18) 0.0043(19)
C17 0.048(2) 0.077(3) 0.052(2) -0.014(2) 0.0270(19) -0.004(2)
C18 0.051(2) 0.084(3) 0.044(2) -0.010(2) 0.0261(18) 0.000(2)
C19 0.048(2) 0.074(3) 0.0403(18) 0.0009(18) 0.0242(16) 0.006(2)
C20 0.067(3) 0.073(3) 0.045(2) 0.000(2) 0.033(2) 0.002(2)
Cl1 0.0677(6) 0.0928(9) 0.0497(5) -0.0048(5) 0.0380(5) -0.0087(6)
O1 0.105(3) 0.126(4) 0.0483(17) 0.006(2) 0.0413(19) -0.018(3)
O2 0.0678(17) 0.073(2) 0.0543(15) 0.0058(15) 0.0393(14) -0.0020(16)
O3 0.0492(15) 0.115(3) 0.0562(16) -0.0238(19) 0.0284(14) -0.0029(18)
O4 0.0570(17) 0.060(2) 0.077(2) -0.0072(16) 0.0362(16) 0.0044(15)
O5 0.0624(18) 0.079(2) 0.0710(19) -0.0044(17) 0.0441(17) -0.0083(16)
O6 0.073(2) 0.119(3) 0.0416(15) -0.0176(18) 0.0299(15) -0.015(2)
C1A 0.109(5) 0.098(5) 0.118(5) -0.031(4) 0.075(4) -0.044(4)
C2A 0.060(2) 0.079(3) 0.077(3) -0.013(3) 0.045(2) -0.021(2)
C3A 0.075(3) 0.088(4) 0.086(3) -0.004(3) 0.056(3) -0.018(3)
C4A 0.061(2) 0.092(4) 0.074(3) -0.006(3) 0.045(2) -0.013(3)
C5A 0.052(2) 0.110(5) 0.073(3) 0.012(3) 0.039(2) 0.008(3)
C6A 0.064(3) 0.124(5) 0.080(3) 0.000(3) 0.046(3) 0.023(3)
C7A 0.060(3) 0.159(6) 0.069(3) -0.003(4) 0.043(2) 0.018(4)
C8A 0.056(2) 0.096(4) 0.057(2) -0.001(3) 0.0358(19) 0.010(3)
C9A 0.056(2) 0.083(3) 0.051(2) 0.002(2) 0.0347(19) 0.002(2)
C10A 0.051(2) 0.065(3) 0.0451(18) 0.0027(18) 0.0308(17) 0.0055(19)
C11A 0.063(2) 0.062(3) 0.0464(19) 0.0067(18) 0.0362(19) 0.013(2)
C12A 0.0431(17) 0.057(2) 0.0442(18) -0.0001(17) 0.0272(15) 0.0007(17)
C13A 0.0509(19) 0.057(2) 0.0417(17) -0.0006(17) 0.0278(16) 0.0032(18)
C14A 0.0461(17) 0.063(2) 0.0414(16) 0.0027(17) 0.0293(15) 0.0081(17)
C15A 0.0429(18) 0.076(3) 0.0398(17) -0.0032(18) 0.0251(15) 0.0012(18)
C16A 0.051(2) 0.079(3) 0.058(2) -0.007(2) 0.0396(19) -0.007(2)
C17A 0.058(2) 0.079(3) 0.055(2) 0.010(2) 0.039(2) 0.002(2)
C18A 0.049(2) 0.085(3) 0.047(2) 0.013(2) 0.0287(18) 0.011(2)
C19A 0.0418(17) 0.065(3) 0.0423(16) 0.0016(18) 0.0258(15) 0.0035(18)
C20A 0.0477(19) 0.066(3) 0.0478(19) -0.0024(19) 0.0285(17) -0.0041(19)
Cl1A 0.0438(5) 0.1378(12) 0.0481(5) 0.0105(7) 0.0219(4) 0.0022(7)
O1A 0.0432(14) 0.130(3) 0.0532(16) 0.007(2) 0.0197(13) -0.008(2)
O2A 0.0540(15) 0.071(2) 0.0625(16) -0.0049(15) 0.0374(14) -0.0110(15)
O3A 0.0649(18) 0.100(3) 0.0487(15) 0.0166(16) 0.0377(14) 0.0202(18)
O4A 0.0804(19) 0.0532(18) 0.0623(16) -0.0006(14) 0.0501(16) 0.0040(15)
O5A 0.0621(19) 0.120(3) 0.074(2) -0.002(2) 0.0480(18) -0.021(2)
O6A 0.0544(18) 0.147(4) 0.0562(18) 0.040(2) 0.0250(16) 0.009(2)
C1B 0.095(4) 0.096(5) 0.104(4) -0.033(4) 0.074(4) -0.016(3)
C2B 0.068(2) 0.072(3) 0.068(2) -0.004(2) 0.052(2) 0.005(2)
C3B 0.077(3) 0.072(3) 0.087(3) 0.012(3) 0.063(3) 0.018(2)
C4B 0.063(2) 0.074(3) 0.069(3) 0.011(2) 0.045(2) 0.012(2)
C5B 0.064(3) 0.128(5) 0.076(3) 0.020(3) 0.052(3) 0.010(3)
C6B 0.076(3) 0.144(6) 0.089(4) 0.008(4) 0.059(3) -0.021(4)
C7B 0.056(3) 0.187(8) 0.071(3) 0.007(4) 0.039(3) -0.018(4)
C8B 0.059(3) 0.119(5) 0.063(3) 0.006(3) 0.038(2) -0.011(3)
C9B 0.053(2) 0.086(3) 0.055(2) 0.012(2) 0.0339(19) 0.013(2)
C10B 0.051(2) 0.069(3) 0.0472(19) 0.0105(19) 0.0314(17) 0.0033(19)
C11B 0.0512(19) 0.062(3) 0.0500(18) 0.012(2) 0.0288(17) 0.002(2)
C12B 0.0452(17) 0.052(2) 0.0415(17) 0.0025(16) 0.0286(15) -0.0005(16)
C13B 0.0460(18) 0.056(2) 0.0426(17) 0.0046(16) 0.0285(15) -0.0011(17)
C14B 0.0368(16) 0.058(2) 0.0405(17) -0.0001(16) 0.0240(14) -0.0040(16)
C15B 0.0406(17) 0.066(3) 0.0400(17) -0.0026(17) 0.0255(15) -0.0034(17)
C16B 0.0432(19) 0.078(3) 0.053(2) 0.002(2) 0.0314(18) 0.007(2)
C17B 0.051(2) 0.102(4) 0.048(2) 0.013(2) 0.0294(19) 0.019(2)
C18B 0.049(2) 0.097(4) 0.0412(19) 0.015(2) 0.0273(18) 0.015(2)
C19B 0.0416(17) 0.068(3) 0.0399(17) 0.0021(17) 0.0258(15) 0.0017(17)
C20B 0.050(2) 0.072(3) 0.0447(19) -0.0002(19) 0.0314(17) -0.0017(19)
Cl1B 0.0677(6) 0.1018(10) 0.0474(5) 0.0055(5) 0.0401(5) 0.0120(6)
O1B 0.073(2) 0.131(3) 0.0477(15) 0.0104(19) 0.0416(15) 0.022(2)
O2B 0.0574(15) 0.0704(19) 0.0541(14) 0.0016(14) 0.0403(13) 0.0069(14)
O3B 0.0516(15) 0.116(3) 0.0552(16) 0.0299(19) 0.0303(14) 0.0111(19)
O4B 0.0516(15) 0.0554(18) 0.0648(17) 0.0061(14) 0.0304(14) -0.0033(14)
O5B 0.0674(19) 0.115(3) 0.0655(19) 0.006(2) 0.0442(18) 0.032(2)
O6B 0.079(2) 0.153(4) 0.0456(16) 0.029(2) 0.0391(17) 0.044(3)
C4C 0.094(4) 0.142(7) 0.121(5) -0.056(5) 0.082(4) -0.040(4)
C5C 0.078(3) 0.128(6) 0.102(4) -0.005(4) 0.063(3) 0.002(4)
C6C 0.117(5) 0.153(7) 0.095(4) 0.019(5) 0.080(4) 0.037(5)
C7C 0.140(6) 0.181(9) 0.095(4) 0.048(5) 0.087(5) 0.069(7)
C8C 0.082(4) 0.127(6) 0.060(3) 0.009(3) 0.042(3) 0.008(4)
C9C 0.065(3) 0.093(4) 0.063(3) 0.020(3) 0.035(2) 0.004(3)
C10C 0.057(2) 0.070(3) 0.067(3) 0.007(2) 0.032(2) -0.001(2)
C11C 0.081(3) 0.067(3) 0.090(4) 0.013(3) 0.055(3) 0.001(3)
C12C 0.055(2) 0.056(3) 0.062(2) -0.001(2) 0.034(2) -0.006(2)
C13C 0.077(3) 0.051(3) 0.082(3) -0.009(2) 0.055(3) -0.003(2)
C14C 0.062(2) 0.057(2) 0.059(2) -0.0095(19) 0.043(2) -0.0027(19)
C15C 0.054(2) 0.060(3) 0.053(2) -0.0026(19) 0.0350(19) 0.0050(19)
C16C 0.055(2) 0.071(3) 0.051(2) -0.0023(19) 0.0375(19) -0.002(2)
C17C 0.059(2) 0.091(4) 0.052(2) 0.010(2) 0.038(2) 0.008(2)
C18C 0.053(2) 0.109(4) 0.047(2) 0.003(2) 0.0325(19) 0.005(2)
C19C 0.051(2) 0.092(4) 0.048(2) -0.015(2) 0.0319(18) -0.008(2)
C20C 0.067(3) 0.104(4) 0.059(2) -0.024(3) 0.043(2) -0.025(3)
Cl1C 0.0547(6) 0.0844(8) 0.0706(7) 0.0153(6) 0.0306(5) 0.0053(6)
O1C 0.060(2) 0.185(5) 0.071(2) -0.023(3) 0.0364(18) -0.033(3)
O2C 0.091(2) 0.112(3) 0.090(2) -0.042(2) 0.069(2) -0.049(2)
O3C 0.067(2) 0.080(2) 0.072(2) 0.0226(19) 0.0300(17) 0.0084(19)
O4C 0.120(3) 0.056(2) 0.075(2) -0.0046(17) 0.069(2) -0.004(2)
O5C 0.0636(18) 0.081(2) 0.0650(19) 0.0078(17) 0.0392(16) -0.0066(18)
O6C 0.0537(19) 0.197(6) 0.060(2) 0.032(3) 0.0271(17) 0.003(3)
C1C 0.073(6) 0.060(6) 0.109(8) 0.003(6) 0.057(6) 0.002(5)
C2C 0.083(8) 0.077(9) 0.065(7) -0.004(6) 0.049(6) -0.022(7)
C3C 0.049(4) 0.085(7) 0.079(6) 0.032(5) 0.037(4) 0.012(4)
C1D 0.119(11) 0.092(10) 0.089(9) -0.022(8) 0.066(9) -0.024(9)
C2D 0.072(7) 0.068(9) 0.055(7) -0.007(6) 0.039(6) -0.021(7)
C3D 0.061(6) 0.097(10) 0.089(8) 0.009(8) 0.045(6) -0.013(7)

loop_
_atom_type_symbol
_atom_type_description
_atom_type_scat_dispersion_real
_atom_type_scat_dispersion_imag
_atom_type_scat_source
C C 0.0181 0.0091 'International Tables Vol C Tables 4.2.6.8 and 6.1.1.4'
H H 0.0000 0.0000 'International Tables Vol C Tables 4.2.6.8 and 6.1.1.4'
Cl Cl 0.3639 0.7018 'International Tables Vol C Tables 4.2.6.8 and 6.1.1.4'
O O 0.0492 0.0322 'International Tables Vol C Tables 4.2.6.8 and 6.1.1.4'

loop_
_geom_angle_atom_site_label_1
_geom_angle_atom_site_label_2
_geom_angle_atom_site_label_3
_geom_angle
_geom_angle_site_symmetry_1
_geom_angle_site_symmetry_3
_geom_angle_publ_flag
C1 C2 C3 114.0(5) . . ?
O2 C2 C1 105.6(4) . . ?
O2 C2 C3 109.1(4) . . ?
C4 C3 C2 113.6(4) . . ?
C5 C4 C3 127.3(7) . . ?
C4 C5 C6 125.0(9) . . ?
C5 C6 C7 111.4(8) . . ?
C8 C7 C6 110.7(7) . . ?
C9 C8 C7 127.5(9) . . ?
C8 C9 C10 127.7(7) . . ?
C9 C10 C11 113.4(4) . . ?
O3 C10 C9 109.4(4) . . ?
O3 C10 C11 106.1(3) . . ?
C12 C11 C10 115.3(4) . . ?
C11 C12 C13 114.5(4) . . ?
O4 C12 C11 122.8(4) . . ?
O4 C12 C13 122.7(4) . . ?
C14 C13 C12 114.5(4) . . ?
C15 C14 C13 118.8(4) . . ?
C15 C14 C19 117.7(4) . . ?
C19 C14 C13 123.5(4) . . ?
C14 C15 C16 122.9(4) . . ?
C14 C15 Cl1 120.6(3) . . ?
C16 C15 Cl1 116.4(3) . . ?
C17 C16 C15 119.2(4) . . ?
O5 C16 C15 124.1(4) . . ?
O5 C16 C17 116.7(4) . . ?
C16 C17 C18 119.5(4) . . ?
C17 C18 C19 121.7(4) . . ?
O6 C18 C17 115.9(4) . . ?
O6 C18 C19 122.4(5) . . ?
C14 C19 C20 124.1(4) . . ?
C18 C19 C14 118.9(4) . . ?
C18 C19 C20 116.9(4) . . ?
O1 C20 C19 122.7(5) . . ?
O1 C20 O2 121.4(5) . . ?
O2 C20 C19 115.7(3) . . ?
C20 O2 C2 118.3(4) . . ?
C3A C2A C1A 113.9(5) . . ?
O2A C2A C1A 108.9(5) . . ?
O2A C2A C3A 104.5(4) . . ?
C2A C3A C4A 114.8(5) . . ?
C5A C4A C3A 125.7(5) . . ?
C4A C5A C6A 126.8(6) . . ?
C5A C6A C7A 112.5(6) . . ?
C8A C7A C6A 111.9(5) . . ?
C9A C8A C7A 128.2(6) . . ?
C8A C9A C10A 126.0(5) . . ?
C9A C10A C11A 113.6(3) . . ?
O3A C10A C9A 110.3(4) . . ?
O3A C10A C11A 105.8(3) . . ?
C12A C11A C10A 114.7(4) . . ?
C11A C12A C13A 115.1(4) . . ?
O4A C12A C11A 122.5(4) . . ?
O4A C12A C13A 122.4(4) . . ?
C12A C13A C14A 114.2(4) . . ?
C15A C14A C13A 116.9(3) . . ?
C15A C14A C19A 118.1(4) . . ?
C19A C14A C13A 125.0(4) . . ?
C14A C15A Cl1A 119.9(3) . . ?
C16A C15A C14A 122.6(4) . . ?
C16A C15A Cl1A 117.5(3) . . ?
C17A C16A C15A 119.1(4) . . ?
O5A C16A C15A 123.5(4) . . ?
O5A C16A C17A 117.4(4) . . ?
C18A C17A C16A 120.0(4) . . ?
C17A C18A C19A 121.7(4) . . ?
O6A C18A C17A 115.5(4) . . ?
O6A C18A C19A 122.8(4) . . ?
C14A C19A C18A 118.2(4) . . ?
C14A C19A C20A 124.8(4) . . ?
C18A C19A C20A 116.9(3) . . ?
O1A C20A C19A 122.0(4) . . ?
O1A C20A O2A 122.0(4) . . ?
O2A C20A C19A 115.8(3) . . ?
C20A O2A C2A 117.5(4) . . ?
C1B C2B C3B 112.8(5) . . ?
O2B C2B C1B 108.7(4) . . ?
O2B C2B C3B 104.9(3) . . ?
C4B C3B C2B 114.3(4) . . ?
C5B C4B C3B 126.4(5) . . ?
C4B C5B C6B 123.8(6) . . ?
C5B C6B C7B 111.4(6) . . ?
C8B C7B C6B 111.7(5) . . ?
C9B C8B C7B 125.8(7) . . ?
C8B C9B C10B 124.7(5) . . ?
C9B C10B C11B 115.1(4) . . ?
O3B C10B C9B 109.6(4) . . ?
O3B C10B C11B 106.9(3) . . ?
C10B C11B C12B 115.8(4) . . ?
C11B C12B C13B 115.0(3) . . ?
O4B C12B C11B 122.8(4) . . ?
O4B C12B C13B 122.2(4) . . ?
C14B C13B C12B 116.2(3) . . ?
C15B C14B C13B 118.1(3) . . ?
C15B C14B C19B 117.9(4) . . ?
C19B C14B C13B 123.9(4) . . ?
C14B C15B C16B 123.0(3) . . ?
C14B C15B Cl1B 121.1(3) . . ?
C16B C15B Cl1B 115.9(3) . . ?
C17B C16B C15B 119.1(4) . . ?
O5B C16B C15B 123.9(4) . . ?
O5B C16B C17B 117.0(4) . . ?
C16B C17B C18B 120.0(4) . . ?
C17B C18B C19B 121.9(4) . . ?
O6B C18B C17B 115.5(4) . . ?
O6B C18B C19B 122.6(4) . . ?
C14B C19B C20B 125.0(4) . . ?
C18B C19B C14B 118.0(4) . . ?
C18B C19B C20B 116.8(3) . . ?
O1B C20B C19B 122.6(4) . . ?
O1B C20B O2B 120.4(4) . . ?
O2B C20B C19B 117.0(3) . . ?
C20B O2B C2B 117.4(3) . . ?
C5C C4C C3C 129.5(7) . . ?
C5C C4C C3D 116.6(8) . . ?
C4C C5C C6C 124.6(7) . . ?
C5C C6C C7C 113.3(8) . . ?
C8C C7C C6C 115.0(6) . . ?
C9C C8C C7C 128.6(8) . . ?
C8C C9C C10C 126.5(6) . . ?
C11C C10C C9C 115.5(4) . . ?
O3C C10C C9C 109.8(4) . . ?
O3C C10C C11C 108.2(5) . . ?
C10C C11C C12C 119.2(5) . . ?
C11C C12C C13C 112.7(4) . . ?
O4C C12C C11C 124.4(4) . . ?
O4C C12C C13C 122.8(4) . . ?
C14C C13C C12C 115.9(4) . . ?
C15C C14C C13C 117.3(4) . . ?
C15C C14C C19C 117.9(4) . . ?
C19C C14C C13C 124.7(4) . . ?
C14C C15C C16C 123.0(4) . . ?
C14C C15C Cl1C 120.7(3) . . ?
C16C C15C Cl1C 116.3(3) . . ?
C17C C16C C15C 118.3(4) . . ?
O5C C16C C15C 124.4(4) . . ?
O5C C16C C17C 117.2(4) . . ?
C18C C17C C16C 121.1(5) . . ?
C17C C18C C19C 121.3(4) . . ?
O6C C18C C17C 116.3(5) . . ?
O6C C18C C19C 122.4(5) . . ?
C14C C19C C18C 118.2(4) . . ?
C14C C19C C20C 124.4(5) . . ?
C18C C19C C20C 117.3(4) . . ?
O1C C20C C19C 122.9(5) . . ?
O1C C20C O2C 120.9(5) . . ?
O2C C20C C19C 116.1(4) . . ?
C20C O2C C2C 128.5(6) . . ?
C20C O2C C2D 108.2(6) . . ?
O2C C2C C1C 113.9(8) . . ?
O2C C2C C3C 102.9(7) . . ?
C3C C2C C1C 114.2(9) . . ?
C2C C3C C4C 109.7(8) . . ?
O2C C2D C1D 112.9(11) . . ?
O2C C2D C3D 102.7(8) . . ?
C1D C2D C3D 114.0(11) . . ?
C2D C3D C4C 107.4(9) . . ?

loop_
_geom_bond_atom_site_label_1
_geom_bond_atom_site_label_2
_geom_bond_distance
_geom_bond_site_symmetry_2
_geom_bond_publ_flag
C1 C2 1.493(8) . ?
C2 C3 1.497(8) . ?
C2 O2 1.475(6) . ?
C3 C4 1.487(9) . ?
C4 C5 1.323(9) . ?
C5 C6 1.479(13) . ?
C6 C7 1.536(10) . ?
C7 C8 1.506(10) . ?
C8 C9 1.255(9) . ?
C9 C10 1.485(6) . ?
C10 C11 1.510(6) . ?
C10 O3 1.441(5) . ?
C11 C12 1.507(6) . ?
C12 C13 1.515(5) . ?
C12 O4 1.206(5) . ?
C13 C14 1.507(6) . ?
C14 C15 1.381(7) . ?
C14 C19 1.420(5) . ?
C15 C16 1.397(6) . ?
C15 Cl1 1.741(4) . ?
C16 C17 1.377(6) . ?
C16 O5 1.346(6) . ?
C17 C18 1.385(7) . ?
C18 C19 1.404(7) . ?
C18 O6 1.353(5) . ?
C19 C20 1.474(7) . ?
C20 O1 1.221(5) . ?
C20 O2 1.333(6) . ?
C1A C2A 1.497(9) . ?
C2A C3A 1.488(8) . ?
C2A O2A 1.484(5) . ?
C3A C4A 1.494(8) . ?
C4A C5A 1.304(7) . ?
C5A C6A 1.485(9) . ?
C6A C7A 1.522(8) . ?
C7A C8A 1.492(6) . ?
C8A C9A 1.290(7) . ?
C9A C10A 1.486(6) . ?
C10A C11A 1.532(5) . ?
C10A O3A 1.446(5) . ?
C11A C12A 1.513(6) . ?
C12A C13A 1.514(5) . ?
C12A O4A 1.202(5) . ?
C13A C14A 1.519(6) . ?
C14A C15A 1.391(6) . ?
C14A C19A 1.409(5) . ?
C15A C16A 1.389(6) . ?
C15A Cl1A 1.738(4) . ?
C16A C17A 1.378(6) . ?
C16A O5A 1.344(5) . ?
C17A C18A 1.368(6) . ?
C18A C19A 1.421(6) . ?
C18A O6A 1.357(5) . ?
C19A C20A 1.476(5) . ?
C20A O1A 1.230(5) . ?
C20A O2A 1.307(5) . ?
C1B C2B 1.505(8) . ?
C2B C3B 1.507(7) . ?
C2B O2B 1.476(5) . ?
C3B C4B 1.504(8) . ?
C4B C5B 1.298(7) . ?
C5B C6B 1.509(10) . ?
C6B C7B 1.539(8) . ?
C7B C8B 1.483(8) . ?
C8B C9B 1.324(8) . ?
C9B C10B 1.485(6) . ?
C10B C11B 1.502(6) . ?
C10B O3B 1.438(5) . ?
C11B C12B 1.509(6) . ?
C12B C13B 1.519(5) . ?
C12B O4B 1.201(5) . ?
C13B C14B 1.507(6) . ?
C14B C15B 1.389(6) . ?
C14B C19B 1.425(5) . ?
C15B C16B 1.400(6) . ?
C15B Cl1B 1.731(4) . ?
C16B C17B 1.372(6) . ?
C16B O5B 1.333(5) . ?
C17B C18B 1.381(7) . ?
C18B C19B 1.423(6) . ?
C18B O6B 1.349(5) . ?
C19B C20B 1.459(6) . ?
C20B O1B 1.229(5) . ?
C20B O2B 1.324(5) . ?
C4C C5C 1.300(9) . ?
C4C C3C 1.552(9) . ?
C4C C3D 1.537(10) . ?
C5C C6C 1.474(10) . ?
C6C C7C 1.518(10) . ?
C7C C8C 1.466(10) . ?
C8C C9C 1.296(9) . ?
C9C C10C 1.493(8) . ?
C10C C11C 1.473(8) . ?
C10C O3C 1.458(6) . ?
C11C C12C 1.499(7) . ?
C12C C13C 1.514(7) . ?
C12C O4C 1.196(6) . ?
C13C C14C 1.509(7) . ?
C14C C15C 1.389(6) . ?
C14C C19C 1.417(6) . ?
C15C C16C 1.392(6) . ?
C15C Cl1C 1.741(4) . ?
C16C C17C 1.375(6) . ?
C16C O5C 1.350(5) . ?
C17C C18C 1.362(7) . ?
C18C C19C 1.423(8) . ?
C18C O6C 1.349(6) . ?
C19C C20C 1.473(7) . ?
C20C O1C 1.221(6) . ?
C20C O2C 1.336(7) . ?
O2C C2C 1.459(9) . ?
O2C C2D 1.488(10) . ?
C1C C2C 1.500(8) . ?
C2C C3C 1.500(10) . ?
C1D C2D 1.505(11) . ?
C2D C3D 1.507(10) . ?

loop_
_geom_hbond_atom_site_label_D
_geom_hbond_atom_site_label_H
_geom_hbond_atom_site_label_A
_geom_hbond_distance_DH
_geom_hbond_distance_HA
_geom_hbond_distance_DA
_geom_hbond_angle_DHA
_geom_hbond_site_symmetry_A
O5 H5A O3B 0.82 2.07 2.776(5) 144.5 1_565
O6 H6 O1 0.82 1.84 2.538(7) 142.0 .
C13A H13F O2A 0.97 2.13 2.762(5) 121.5 .
O3A H3AC O1B 0.82 2.10 2.874(4) 156.7 4
O5A H5AB O3C 0.82 2.00 2.706(5) 144.4 2_545
O6A H6AC O1A 0.82 1.79 2.518(6) 146.5 .
O5B H5BA O3 0.82 2.10 2.723(4) 133.0 .
O6B H6BC O1B 0.82 1.80 2.514(5) 145.3 .
O5C H5CA O3A 0.82 2.06 2.757(5) 142.1 2
O6C H6C O1C 0.82 1.90 2.549(7) 135.6 .

loop_
_geom_torsion_atom_site_label_1
_geom_torsion_atom_site_label_2
_geom_torsion_atom_site_label_3
_geom_torsion_atom_site_label_4
_geom_torsion
_geom_torsion_site_symmetry_1
_geom_torsion_site_symmetry_2
_geom_torsion_site_symmetry_3
_geom_torsion_site_symmetry_4
_geom_torsion_publ_flag
C1 C2 C3 C4 -57.8(6) . . . . ?
C1 C2 O2 C20 -150.4(5) . . . . ?
C2 C3 C4 C5 109.8(7) . . . . ?
C3 C2 O2 C20 86.6(6) . . . . ?
C3 C4 C5 C6 176.4(6) . . . . ?
C4 C5 C6 C7 107.3(9) . . . . ?
C5 C6 C7 C8 -86.2(11) . . . . ?
C6 C7 C8 C9 114.6(9) . . . . ?
C7 C8 C9 C10 176.7(6) . . . . ?
C8 C9 C10 C11 120.8(7) . . . . ?
C8 C9 C10 O3 -121.0(6) . . . . ?
C9 C10 C11 C12 -74.4(6) . . . . ?
C10 C11 C12 C13 176.6(4) . . . . ?
C10 C11 C12 O4 -5.8(6) . . . . ?
C11 C12 C13 C14 173.5(4) . . . . ?
C12 C13 C14 C15 -81.7(5) . . . . ?
C12 C13 C14 C19 100.7(5) . . . . ?
C13 C14 C15 C16 -177.0(4) . . . . ?
C13 C14 C15 Cl1 4.3(5) . . . . ?
C13 C14 C19 C18 173.9(4) . . . . ?
C13 C14 C19 C20 -9.2(7) . . . . ?
C14 C15 C16 C17 1.4(6) . . . . ?
C14 C15 C16 O5 -178.2(4) . . . . ?
C14 C19 C20 O1 165.4(5) . . . . ?
C14 C19 C20 O2 -19.4(7) . . . . ?
C15 C14 C19 C18 -3.7(6) . . . . ?
C15 C14 C19 C20 173.2(4) . . . . ?
C15 C16 C17 C18 -0.6(7) . . . . ?
C16 C17 C18 C19 -2.5(7) . . . . ?
C16 C17 C18 O6 177.4(4) . . . . ?
C17 C18 C19 C14 4.7(7) . . . . ?
C17 C18 C19 C20 -172.5(4) . . . . ?
C18 C19 C20 O1 -17.5(8) . . . . ?
C18 C19 C20 O2 157.7(4) . . . . ?
C19 C14 C15 C16 0.8(6) . . . . ?
C19 C14 C15 Cl1 -177.9(3) . . . . ?
C19 C20 O2 C2 -176.8(4) . . . . ?
Cl1 C15 C16 C17 -179.8(3) . . . . ?
Cl1 C15 C16 O5 0.5(6) . . . . ?
O1 C20 O2 C2 -1.6(8) . . . . ?
O2 C2 C3 C4 60.0(6) . . . . ?
O3 C10 C11 C12 165.4(4) . . . . ?
O4 C12 C13 C14 -4.2(6) . . . . ?
O5 C16 C17 C18 179.1(4) . . . . ?
O6 C18 C19 C14 -175.2(4) . . . . ?
O6 C18 C19 C20 7.6(7) . . . . ?
C1A C2A C3A C4A 173.9(5) . . . . ?
C1A C2A O2A C20A -73.5(6) . . . . ?
C2A C3A C4A C5A -140.8(6) . . . . ?
C3A C2A O2A C20A 164.4(5) . . . . ?
C3A C4A C5A C6A -172.0(6) . . . . ?
C4A C5A C6A C7A 95.2(8) . . . . ?
C5A C6A C7A C8A -72.8(8) . . . . ?
C6A C7A C8A C9A 95.8(8) . . . . ?
C7A C8A C9A C10A 178.5(4) . . . . ?
C8A C9A C10A C11A 122.5(5) . . . . ?
C8A C9A C10A O3A -118.9(5) . . . . ?
C9A C10A C11A C12A -76.2(5) . . . . ?
C10A C11A C12A C13A 175.0(3) . . . . ?
C10A C11A C12A O4A -6.8(6) . . . . ?
C11A C12A C13A C14A 166.7(3) . . . . ?
C12A C13A C14A C15A -75.2(4) . . . . ?
C12A C13A C14A C19A 107.2(4) . . . . ?
C13A C14A C15A C16A -177.4(4) . . . . ?
C13A C14A C15A Cl1A 1.8(5) . . . . ?
C13A C14A C19A C18A 173.3(4) . . . . ?
C13A C14A C19A C20A -10.5(7) . . . . ?
C14A C15A C16A C17A 2.9(7) . . . . ?
C14A C15A C16A O5A -177.3(4) . . . . ?
C14A C19A C20A O1A 176.5(5) . . . . ?
C14A C19A C20A O2A -8.8(7) . . . . ?
C15A C14A C19A C18A -4.3(6) . . . . ?
C15A C14A C19A C20A 171.9(4) . . . . ?
C15A C16A C17A C18A -1.9(7) . . . . ?
C16A C17A C18A C19A -2.2(8) . . . . ?
C16A C17A C18A O6A 178.7(5) . . . . ?
C17A C18A C19A C14A 5.3(7) . . . . ?
C17A C18A C19A C20A -171.2(5) . . . . ?
C18A C19A C20A O1A -7.2(7) . . . . ?
C18A C19A C20A O2A 167.5(4) . . . . ?
C19A C14A C15A C16A 0.4(6) . . . . ?
C19A C14A C15A Cl1A 179.6(3) . . . . ?
C19A C20A O2A C2A -174.9(4) . . . . ?
Cl1A C15A C16A C17A -176.4(4) . . . . ?
Cl1A C15A C16A O5A 3.4(6) . . . . ?
O1A C20A O2A C2A -0.2(7) . . . . ?
O2A C2A C3A C4A -67.4(6) . . . . ?
O3A C10A C11A C12A 162.7(4) . . . . ?
O4A C12A C13A C14A -11.4(5) . . . . ?
O5A C16A C17A C18A 178.2(5) . . . . ?
O6A C18A C19A C14A -175.6(5) . . . . ?
O6A C18A C19A C20A 7.8(7) . . . . ?
C1B C2B C3B C4B 176.6(4) . . . . ?
C1B C2B O2B C20B -77.3(5) . . . . ?
C2B C3B C4B C5B -133.5(5) . . . . ?
C3B C2B O2B C20B 161.8(4) . . . . ?
C3B C4B C5B C6B -175.2(5) . . . . ?
C4B C5B C6B C7B 91.6(7) . . . . ?
C5B C6B C7B C8B -72.2(9) . . . . ?
C6B C7B C8B C9B 91.4(9) . . . . ?
C7B C8B C9B C10B -179.6(5) . . . . ?
C8B C9B C10B C11B 119.8(5) . . . . ?
C8B C9B C10B O3B -119.7(5) . . . . ?
C9B C10B C11B C12B -78.4(5) . . . . ?
C10B C11B C12B C13B -179.0(3) . . . . ?
C10B C11B C12B O4B -0.5(6) . . . . ?
C11B C12B C13B C14B 173.3(3) . . . . ?
C12B C13B C14B C15B -82.9(4) . . . . ?
C12B C13B C14B C19B 100.9(4) . . . . ?
C13B C14B C15B C16B -173.5(4) . . . . ?
C13B C14B C15B Cl1B 7.5(5) . . . . ?
C13B C14B C19B C18B 171.0(4) . . . . ?
C13B C14B C19B C20B -14.7(6) . . . . ?
C14B C15B C16B C17B 1.2(7) . . . . ?
C14B C15B C16B O5B 179.8(4) . . . . ?
C14B C19B C20B O1B -179.3(5) . . . . ?
C14B C19B C20B O2B -0.7(7) . . . . ?
C15B C14B C19B C18B -5.1(6) . . . . ?
C15B C14B C19B C20B 169.1(4) . . . . ?
C15B C16B C17B C18B -3.0(8) . . . . ?
C16B C17B C18B C19B 0.6(8) . . . . ?
C16B C17B C18B O6B -179.7(5) . . . . ?
C17B C18B C19B C14B 3.5(7) . . . . ?
C17B C18B C19B C20B -171.2(5) . . . . ?
C18B C19B C20B O1B -5.1(7) . . . . ?
C18B C19B C20B O2B 173.6(4) . . . . ?
C19B C14B C15B C16B 2.9(6) . . . . ?
C19B C14B C15B Cl1B -176.2(3) . . . . ?
C19B C20B O2B C2B 177.8(4) . . . . ?
Cl1B C15B C16B C17B -179.7(4) . . . . ?
Cl1B C15B C16B O5B -1.1(6) . . . . ?
O1B C20B O2B C2B -3.6(6) . . . . ?
O2B C2B C3B C4B -65.2(5) . . . . ?
O3B C10B C11B C12B 159.6(4) . . . . ?
O4B C12B C13B C14B -5.2(5) . . . . ?
O5B C16B C17B C18B 178.3(5) . . . . ?
O6B C18B C19B C14B -176.1(5) . . . . ?
O6B C18B C19B C20B 9.2(7) . . . . ?
C4C C5C C6C C7C 101.9(10) . . . . ?
C5C C4C C3C C2C 128.1(10) . . . . ?
C5C C4C C3D C2D -157.9(8) . . . . ?
C5C C6C C7C C8C -73.4(11) . . . . ?
C6C C7C C8C C9C 92.3(11) . . . . ?
C7C C8C C9C C10C -179.0(6) . . . . ?
C8C C9C C10C C11C 112.0(7) . . . . ?
C8C C9C C10C O3C -125.4(6) . . . . ?
C9C C10C C11C C12C -68.4(7) . . . . ?
C10C C11C C12C C13C -179.4(5) . . . . ?
C10C C11C C12C O4C -1.1(8) . . . . ?
C11C C12C C13C C14C -179.6(4) . . . . ?
C12C C13C C14C C15C -85.6(5) . . . . ?
C12C C13C C14C C19C 98.7(5) . . . . ?
C13C C14C C15C C16C -171.8(4) . . . . ?
C13C C14C C15C Cl1C 8.0(5) . . . . ?
C13C C14C C19C C18C 171.2(4) . . . . ?
C13C C14C C19C C20C -11.7(7) . . . . ?
C14C C15C C16C C17C -0.7(6) . . . . ?
C14C C15C C16C O5C 177.8(4) . . . . ?
C14C C19C C20C O1C 171.9(5) . . . . ?
C14C C19C C20C O2C -11.1(7) . . . . ?
C15C C14C C19C C18C -4.4(6) . . . . ?
C15C C14C C19C C20C 172.7(4) . . . . ?
C15C C16C C17C C18C -2.6(7) . . . . ?
C16C C17C C18C C19C 2.2(8) . . . . ?
C16C C17C C18C O6C -178.3(5) . . . . ?
C17C C18C C19C C14C 1.4(7) . . . . ?
C17C C18C C19C C20C -175.9(5) . . . . ?
C18C C19C C20C O1C -10.9(8) . . . . ?
C18C C19C C20C O2C 166.0(5) . . . . ?
C19C C14C C15C C16C 4.2(6) . . . . ?
C19C C14C C15C Cl1C -176.1(3) . . . . ?
C19C C20C O2C C2C 173.8(7) . . . . ?
C19C C20C O2C C2D -171.4(7) . . . . ?
C20C O2C C2C C1C -152.9(8) . . . . ?
C20C O2C C2C C3C 83.0(10) . . . . ?
C20C O2C C2D C1D -80.1(11) . . . . ?
C20C O2C C2D C3D 156.6(8) . . . . ?
Cl1C C15C C16C C17C 179.6(4) . . . . ?
Cl1C C15C C16C O5C -1.9(6) . . . . ?
O1C C20C O2C C2C -9.2(10) . . . . ?
O1C C20C O2C C2D 5.6(9) . . . . ?
O2C C2C C3C C4C 67.3(10) . . . . ?
O2C C2D C3D C4C -70.2(11) . . . . ?
O3C C10C C11C C12C 168.0(4) . . . . ?
O4C C12C C13C C14C 2.2(7) . . . . ?
O5C C16C C17C C18C 178.8(5) . . . . ?
O6C C18C C19C C14C -178.1(5) . . . . ?
O6C C18C C19C C20C 4.6(7) . . . . ?
C1C C2C C3C C4C -56.6(11) . . . . ?
C3C C4C C5C C6C 161.2(8) . . . . ?
C1D C2D C3D C4C 167.3(11) . . . . ?
C3D C4C C5C C6C -150.3(8) . . . . ?
